data_7705046
loop_
_publ_author_name
'Ho, Luong Phong'
'K\"orner, Lukas'
'Bannenberg, Thomas'
'Tamm, Matthias'

_publ_section_title
;
 Chalcogen complexes of anionic N-heterocyclic carbenes.
;
_journal_issue 38
_journal_name_full 'Dalton transactions (Cambridge, England : 2003)'
_journal_page_first 13207
_journal_page_last 13217
_journal_paper_doi 10.1039/d0dt02392b
_journal_volume 49
_journal_year 2020
_chemical_formula_sum 'C57 H65 B F15 Li N2 O3 Se'
_chemical_formula_weight 1207.82
_chemical_properties_physical Air-sensitive,Moisture-sensitive
_space_group_crystal_system triclinic
_space_group_IT_number 2
_space_group_name_Hall '-P 1'
_space_group_name_H-M_alt 'P -1'
_atom_sites_solution_hydrogens geom
_audit_creation_method SHELXL-2018/3
_audit_update_record
;
2020-07-01 deposited with the CCDC.	2020-08-06 downloaded from the CCDC.
;
_cell_angle_alpha 94.150(2)
_cell_angle_beta 90.650(2)
_cell_angle_gamma 113.000(2)
_cell_formula_units_Z 2
_cell_length_a 12.6670(4)
_cell_length_b 14.6160(4)
_cell_length_c 16.7800(4)
_cell_measurement_reflns_used 45396
_cell_measurement_temperature 100(2)
_cell_measurement_theta_max 29.3490
_cell_measurement_theta_min 2.7230
_cell_volume 2849.54(14)
_computing_cell_refinement 'CrysAlisPro 1.171.39.46 (Rigaku OD, 2018)'
_computing_data_collection 'CrysAlisPro 1.171.39.46 (Rigaku OD, 2018)'
_computing_data_reduction 'CrysAlisPro 1.171.39.46 (Rigaku OD, 2018)'
_computing_publication_material 'OLEX2 v1.2 (O. V. Dolomanov et al., J. Appl. Cryst., 2009, 42, 339-341)'
_computing_structure_refinement 'SHELXL-2018/3 (Sheldrick, 2018)'
_computing_structure_solution 'SHELXT 2018/2 (Sheldrick, 2018)'
_diffrn_ambient_temperature 100(2)
_diffrn_detector_area_resol_mean 16.1419
_diffrn_measured_fraction_theta_full 0.999
_diffrn_measured_fraction_theta_max 0.925
_diffrn_measurement_device_type 'Xcalibur, Eos'
_diffrn_measurement_method '\w scans'
_diffrn_radiation_type MoK\a
_diffrn_radiation_wavelength 0.7107
_diffrn_reflns_av_R_equivalents 0.0445
_diffrn_reflns_av_unetI/netI 0.0263
_diffrn_reflns_Laue_measured_fraction_full 0.999
_diffrn_reflns_Laue_measured_fraction_max 0.925
_diffrn_reflns_limit_h_max 18
_diffrn_reflns_limit_h_min -18
_diffrn_reflns_limit_k_max 20
_diffrn_reflns_limit_k_min -20
_diffrn_reflns_limit_l_max 24
_diffrn_reflns_limit_l_min -24
_diffrn_reflns_number 253747
_diffrn_reflns_point_group_measured_fraction_full 0.999
_diffrn_reflns_point_group_measured_fraction_max 0.925
_diffrn_reflns_theta_full 25.241
_diffrn_reflns_theta_max 31.088
_diffrn_reflns_theta_min 2.153
_diffrn_source 'fine-focus sealed X-ray tube'
_exptl_absorpt_coefficient_mu 0.753
_exptl_absorpt_correction_T_max 0.959
_exptl_absorpt_correction_T_min 0.936
_exptl_absorpt_correction_type analytical
_exptl_absorpt_process_details
;
CrysAlisPro 1.171.39.46 (Rigaku Oxford Diffraction, 2018)
Analytical numeric absorption correction using a multifaceted crystal
			model based on expressions derived by R.C. Clark & J.S. Reid.
(Clark, R. C. & Reid, J. S. (1995). Acta Cryst. A51, 887-897)
Empirical absorption correction using spherical harmonics,
 implemented in SCALE3 ABSPACK scaling algorithm.
;
_exptl_crystal_colour colourless
_exptl_crystal_density_diffrn 1.408
_exptl_crystal_description irregular
_exptl_crystal_F_000 1244
_exptl_crystal_size_max 0.529
_exptl_crystal_size_mid 0.372
_exptl_crystal_size_min 0.301
_refine_diff_density_max 1.354
_refine_diff_density_min -0.872
_refine_diff_density_rms 0.087
_refine_ls_extinction_method none
_refine_ls_goodness_of_fit_ref 1.034
_refine_ls_hydrogen_treatment constr
_refine_ls_matrix_type full
_refine_ls_number_parameters 802
_refine_ls_number_reflns 16941
_refine_ls_number_restraints 90
_refine_ls_restrained_S_all 1.042
_refine_ls_R_factor_all 0.0808
_refine_ls_R_factor_gt 0.0623
_refine_ls_shift/su_max 0.010
_refine_ls_shift/su_mean 0.000
_refine_ls_structure_factor_coef Fsqd
_refine_ls_weighting_details 'w=1/[\s^2^(Fo^2^)+(0.0784P)^2^+4.4206P] where P=(Fo^2^+2Fc^2^)/3'
_refine_ls_weighting_scheme calc
_refine_ls_wR_factor_gt 0.1540
_refine_ls_wR_factor_ref 0.1671
_reflns_Friedel_coverage 0.000
_reflns_number_gt 13695
_reflns_number_total 16941
_reflns_threshold_expression 'I > 2\s(I)'
_cod_data_source_file d0dt02392b3.cif
_cod_data_source_block ph32ph
_cod_depositor_comments 'Adding full bibliography for 7705040--7705050.cif.'
_cod_database_code 7705046
_shelx_shelxl_version_number 2018/3
_shelx_space_group_comment
;
The symmetry employed for this shelxl refinement is uniquely defined
by the following loop, which should always be used as a source of
symmetry information in preference to the above space-group names.
They are only intended as comments.
;
_shelx_estimated_absorpt_t_min 0.692
_shelx_estimated_absorpt_t_max 0.805

loop_
_space_group_symop_operation_xyz
'x, y, z'
'-x, -y, -z'

loop_
_atom_site_label
_atom_site_type_symbol
_atom_site_fract_x
_atom_site_fract_y
_atom_site_fract_z
_atom_site_U_iso_or_equiv
_atom_site_adp_type
_atom_site_occupancy
_atom_site_site_symmetry_order
_atom_site_calc_flag
_atom_site_refinement_flags_posn
_atom_site_refinement_flags_adp
_atom_site_refinement_flags_occupancy
_atom_site_disorder_assembly
_atom_site_disorder_group
Se1 Se 0.13580(2) 0.33447(2) 0.22386(2) 0.02554(7) Uani 1 1 d . . . . .
F5 F 0.25849(13) 0.76604(11) 0.29320(9) 0.0312(3) Uani 1 1 d . . . . .
F6 F 0.66922(12) 0.85396(11) 0.16172(9) 0.0290(3) Uani 1 1 d . . . . .
F15 F 0.33772(14) 0.66862(12) 0.10021(9) 0.0339(3) Uani 1 1 d . . . . .
F7 F 0.87445(13) 0.85228(12) 0.16487(11) 0.0389(4) Uani 1 1 d . . . . .
F10 F 0.56651(14) 0.63090(14) 0.36735(12) 0.0469(5) Uani 1 1 d . . . . .
F11 F 0.56105(15) 0.94941(12) 0.27596(11) 0.0402(4) Uani 1 1 d . . . . .
F1 F 0.61148(16) 0.81818(16) 0.42578(11) 0.0510(5) Uani 1 1 d . . . . .
F14 F 0.30830(18) 0.78859(18) 0.00126(12) 0.0555(5) Uani 1 1 d . . . . .
F8 F 0.93523(14) 0.74536(14) 0.26982(16) 0.0553(6) Uani 1 1 d . . . . .
F4 F 0.20065(19) 0.85012(15) 0.42044(13) 0.0544(5) Uani 1 1 d . . . . .
N1 N 0.28526(15) 0.54159(14) 0.25899(10) 0.0183(3) Uani 1 1 d . . . . .
N2 N 0.36235(16) 0.45995(15) 0.18369(11) 0.0208(3) Uani 1 1 d . . . . .
F12 F 0.5287(2) 1.06836(14) 0.17490(15) 0.0599(6) Uani 1 1 d . . . . .
F9 F 0.77564(16) 0.63347(17) 0.37042(17) 0.0657(7) Uani 1 1 d . . . . .
F13 F 0.3984(2) 0.99034(18) 0.03672(15) 0.0645(7) Uani 1 1 d . . . . .
F2 F 0.5511(2) 0.90165(17) 0.55084(12) 0.0657(7) Uani 1 1 d . . . . .
F3 F 0.3459(2) 0.92039(16) 0.55191(13) 0.0688(7) Uani 1 1 d . . . . .
C1 C 0.26678(18) 0.44951(16) 0.22340(12) 0.0193(4) Uani 1 1 d . . . . .
C9 C 0.09949(19) 0.55733(18) 0.26450(14) 0.0238(4) Uani 1 1 d . . . . .
C2 C 0.39564(18) 0.61244(17) 0.24270(13) 0.0199(4) Uani 1 1 d . . . . .
C4 C 0.19591(18) 0.55596(16) 0.30532(13) 0.0204(4) Uani 1 1 d . . . . .
C5 C 0.2066(2) 0.56174(17) 0.38899(13) 0.0239(4) Uani 1 1 d . . . . .
C10 C 0.3089(2) 0.5537(2) 0.43111(14) 0.0284(5) Uani 1 1 d . . . . .
H10 H 0.378076 0.588824 0.400116 0.034 Uiso 1 1 calc R U . . .
C17 C 0.4408(2) 0.33209(18) 0.16131(14) 0.0249(4) Uani 1 1 d . . . . .
C16 C 0.37809(19) 0.38378(18) 0.13185(13) 0.0228(4) Uani 1 1 d . . . . .
C22 C 0.4923(2) 0.35335(19) 0.24636(14) 0.0269(5) Uani 1 1 d . . . . .
H22 H 0.466510 0.403150 0.274604 0.032 Uiso 1 1 calc R U . . .
C34 C 0.6030(2) 0.74340(18) 0.26584(16) 0.0274(5) Uani 1 1 d . . . . .
C3 C 0.44028(18) 0.55781(17) 0.19562(13) 0.0219(4) Uani 1 1 d . . . . .
H3 H 0.514288 0.583262 0.174072 0.026 Uiso 1 1 calc R U . . .
C6 C 0.1180(2) 0.5723(2) 0.43216(15) 0.0310(5) Uani 1 1 d . . . . .
H6 H 0.123103 0.577171 0.488951 0.037 Uiso 1 1 calc R U . . .
C33 C 0.3333(2) 0.79434(19) 0.35645(16) 0.0308(5) Uani 1 1 d . . . . .
C7 C 0.0227(2) 0.5757(2) 0.39344(17) 0.0338(6) Uani 1 1 d . . . . .
H7 H -0.036403 0.583652 0.423792 0.041 Uiso 1 1 calc R U . . .
C18 C 0.4560(2) 0.2600(2) 0.10922(15) 0.0308(5) Uani 1 1 d . . . . .
H18 H 0.499054 0.224266 0.127095 0.037 Uiso 1 1 calc R U . . .
C28 C 0.4358(2) 0.77996(18) 0.35124(15) 0.0276(5) Uani 1 1 d . . . . .
C40 C 0.4466(2) 0.80145(19) 0.19659(15) 0.0266(5) Uani 1 1 d . . . . .
C14 C 0.0934(2) 0.6510(2) 0.14527(17) 0.0337(5) Uani 1 1 d . . . . .
H14A H 0.027066 0.664663 0.162798 0.051 Uiso 1 1 calc R U . . .
H14B H 0.094378 0.647679 0.086755 0.051 Uiso 1 1 calc R U . . .
H14C H 0.164145 0.704395 0.167948 0.051 Uiso 1 1 calc R U . . .
C13 C 0.0848(2) 0.5511(2) 0.17390(15) 0.0273(5) Uani 1 1 d . . . . .
H13 H 0.148438 0.535257 0.150336 0.033 Uiso 1 1 calc R U . . .
C45 C 0.3864(2) 0.7669(2) 0.12411(16) 0.0300(5) Uani 1 1 d . . . . .
C35 C 0.6879(2) 0.79710(17) 0.21560(15) 0.0258(4) Uani 1 1 d . . . . .
C8 C 0.0132(2) 0.5676(2) 0.31094(16) 0.0301(5) Uani 1 1 d . . . . .
H8 H -0.053332 0.569012 0.285232 0.036 Uiso 1 1 calc R U . . .
C19 C 0.4092(3) 0.2397(2) 0.03163(15) 0.0346(6) Uani 1 1 d . . . . .
H19 H 0.418693 0.189118 -0.002695 0.041 Uiso 1 1 calc R U . . .
C29 C 0.5064(2) 0.8199(2) 0.42016(17) 0.0374(6) Uani 1 1 d . . . . .
C21 C 0.3315(2) 0.3661(2) 0.05339(14) 0.0282(5) Uani 1 1 d . . . . .
C25 C 0.2672(2) 0.4255(2) 0.02138(14) 0.0343(6) Uani 1 1 d . . . . .
H25 H 0.262664 0.472433 0.066363 0.041 Uiso 1 1 calc R U . . .
C11 C 0.3327(3) 0.6024(2) 0.51689(15) 0.0393(6) Uani 1 1 d . . . . .
H11A H 0.336099 0.670640 0.517351 0.059 Uiso 1 1 calc R U . . .
H11B H 0.406082 0.604133 0.537638 0.059 Uiso 1 1 calc R U . . .
H11C H 0.271003 0.563763 0.550586 0.059 Uiso 1 1 calc R U . . .
C20 C 0.3486(2) 0.2930(2) 0.00403(15) 0.0352(6) Uani 1 1 d . . . . .
H20 H 0.318289 0.279351 -0.049563 0.042 Uiso 1 1 calc R U . . .
C15 C -0.0294(2) 0.4685(2) 0.14247(18) 0.0369(6) Uani 1 1 d . . . . .
H15A H -0.035441 0.404869 0.161507 0.055 Uiso 1 1 calc R U . . .
H15B H -0.032455 0.463156 0.083867 0.055 Uiso 1 1 calc R U . . .
H15C H -0.093194 0.484666 0.161980 0.055 Uiso 1 1 calc R U . . .
C36 C 0.7978(2) 0.79747(19) 0.21550(18) 0.0314(5) Uani 1 1 d . . . . .
C32 C 0.3018(3) 0.8403(2) 0.42172(19) 0.0408(6) Uani 1 1 d . . . . .
C39 C 0.6394(2) 0.6881(2) 0.3158(2) 0.0377(6) Uani 1 1 d . . . . .
C37 C 0.8286(2) 0.7433(2) 0.2679(2) 0.0405(7) Uani 1 1 d . . . . .
C44 C 0.3695(3) 0.8287(3) 0.06992(18) 0.0407(7) Uani 1 1 d . . . . .
C12 C 0.2946(3) 0.4449(2) 0.43178(17) 0.0375(6) Uani 1 1 d . . . . .
H12A H 0.226895 0.408340 0.461508 0.056 Uiso 1 1 calc R U . . .
H12B H 0.362959 0.442120 0.457549 0.056 Uiso 1 1 calc R U . . .
H12C H 0.284814 0.414659 0.376713 0.056 Uiso 1 1 calc R U . . .
C41 C 0.4938(2) 0.9053(2) 0.21019(18) 0.0332(5) Uani 1 1 d . . . . .
C38 C 0.7478(2) 0.6873(2) 0.3184(2) 0.0443(8) Uani 1 1 d . . . . .
C43 C 0.4161(3) 0.9302(3) 0.0876(2) 0.0453(8) Uani 1 1 d . . . . .
B1 B 0.4672(2) 0.73322(19) 0.26539(16) 0.0226(5) Uani 1 1 d . . . . .
C42 C 0.4796(3) 0.9691(2) 0.1578(2) 0.0426(7) Uani 1 1 d . . . . .
C30 C 0.4768(3) 0.8659(2) 0.48695(18) 0.0477(8) Uani 1 1 d . . . . .
C23 C 0.4486(4) 0.2604(3) 0.29091(19) 0.0597(11) Uani 1 1 d . . . . .
H23A H 0.364437 0.231806 0.288097 0.090 Uiso 1 1 calc R U . . .
H23B H 0.476221 0.277431 0.346985 0.090 Uiso 1 1 calc R U . . .
H23C H 0.476658 0.211661 0.266579 0.090 Uiso 1 1 calc R U . . .
C31 C 0.3743(3) 0.8757(2) 0.48776(19) 0.0484(8) Uani 1 1 d . . . . .
C27 C 0.1447(3) 0.3580(3) -0.0070(2) 0.0529(9) Uani 1 1 d . . . . .
H27A H 0.146463 0.312308 -0.052154 0.079 Uiso 1 1 calc R U . . .
H27B H 0.104177 0.398843 -0.023800 0.079 Uiso 1 1 calc R U . . .
H27C H 0.104747 0.319451 0.036890 0.079 Uiso 1 1 calc R U . . .
C26 C 0.3314(3) 0.4879(3) -0.0448(2) 0.0516(9) Uani 1 1 d . . . . .
H26A H 0.409369 0.531185 -0.025060 0.077 Uiso 1 1 calc R U . . .
H26B H 0.290993 0.528900 -0.061527 0.077 Uiso 1 1 calc R U . . .
H26C H 0.335064 0.443702 -0.090547 0.077 Uiso 1 1 calc R U . . .
C24 C 0.6220(3) 0.3986(4) 0.2481(2) 0.0674(13) Uani 1 1 d . . . . .
H24A H 0.649862 0.350836 0.221607 0.101 Uiso 1 1 calc R U . . .
H24B H 0.651935 0.414669 0.303662 0.101 Uiso 1 1 calc R U . . .
H24C H 0.648237 0.459621 0.219993 0.101 Uiso 1 1 calc R U . . .
Li1 Li 0.0616(6) 0.1572(4) 0.2797(5) 0.065(2) Uani 1 1 d . . . . .
O200 O 0.1446(3) 0.0755(3) 0.3151(2) 0.0389(8) Uani 0.609(3) 1 d . U P A 1
O300 O -0.0557(4) 0.1577(3) 0.3359(3) 0.0594(11) Uani 0.609(3) 1 d . U P A 1
O100 O 0.0188(4) 0.0954(4) 0.1604(3) 0.0607(11) Uani 0.609(3) 1 d . U P A 1
O1 O -0.1017(5) 0.1560(4) 0.2605(3) 0.0419(13) Uiso 0.391(3) 1 d . . P A 2
O2 O 0.1044(5) 0.0735(4) 0.2338(4) 0.0452(14) Uiso 0.391(3) 1 d . . P A 2
O3 O 0.0459(7) 0.1170(6) 0.4006(5) 0.0628(19) Uiso 0.391(3) 1 d . . P A 2
C203 C 0.1323(7) -0.0168(6) 0.2810(5) 0.0497(17) Uani 0.609(3) 1 d . U P A 1
H20A H 0.054232 -0.049038 0.255446 0.060 Uiso 0.609(3) 1 calc R U P A 1
H20B H 0.136218 -0.057613 0.324630 0.060 Uiso 0.609(3) 1 calc R U P A 1
C101 C 0.2431(7) -0.0220(7) 0.2546(5) 0.0415(17) Uiso 0.391(3) 1 d . . P A 2
H10A H 0.296521 0.028137 0.222546 0.062 Uiso 0.391(3) 1 calc R U P A 2
H10B H 0.228383 -0.088825 0.229732 0.062 Uiso 0.391(3) 1 calc R U P A 2
H10C H 0.276788 -0.014672 0.308705 0.062 Uiso 0.391(3) 1 calc R U P A 2
C202 C 0.2054(5) 0.0969(5) 0.3907(4) 0.0511(13) Uani 0.609(3) 1 d . U P A 1
H20C H 0.284775 0.101846 0.383136 0.061 Uiso 0.609(3) 1 calc R U P A 1
H20D H 0.167346 0.041851 0.425035 0.061 Uiso 0.609(3) 1 calc R U P A 1
C301 C -0.1557(7) 0.2725(6) 0.3318(5) 0.0651(17) Uani 0.609(3) 1 d . U P A 1
H30A H -0.125876 0.295263 0.279969 0.098 Uiso 0.609(3) 1 calc R U P A 1
H30B H -0.166494 0.326837 0.363727 0.098 Uiso 0.609(3) 1 calc R U P A 1
H30C H -0.229469 0.215409 0.323324 0.098 Uiso 0.609(3) 1 calc R U P A 1
C302 C -0.0722(7) 0.2422(6) 0.3751(5) 0.0658(18) Uani 0.609(3) 1 d . U P A 1
H30D H 0.002879 0.299562 0.381155 0.079 Uiso 0.609(3) 1 calc R U P A 1
H30E H -0.099394 0.225846 0.429391 0.079 Uiso 0.609(3) 1 calc R U P A 1
C303 C -0.1494(13) 0.0659(11) 0.3515(9) 0.134(5) Uani 0.609(3) 1 d . U P A 1
H30F H -0.206987 0.084272 0.380214 0.160 Uiso 0.609(3) 1 calc R U P A 1
H30G H -0.185755 0.032085 0.299035 0.160 Uiso 0.609(3) 1 calc R U P A 1
C304 C -0.1119(13) 0.1462(11) 0.0850(9) 0.081(4) Uiso 0.391(3) 1 d . . P A 2
H30H H -0.180523 0.139319 0.053341 0.121 Uiso 0.391(3) 1 calc R U P A 2
H30I H -0.070759 0.110849 0.055668 0.121 Uiso 0.391(3) 1 calc R U P A 2
H30J H -0.061751 0.216983 0.094686 0.121 Uiso 0.391(3) 1 calc R U P A 2
C102 C -0.0867(12) 0.0780(11) 0.1216(9) 0.131(4) Uani 0.609(3) 1 d . U P A 1
H10E H -0.071480 0.074324 0.064004 0.157 Uiso 0.609(3) 1 calc R U P A 1
H10F H -0.136460 0.009167 0.132829 0.157 Uiso 0.609(3) 1 calc R U P A 1
C1A C -0.1581(9) 0.0883(7) 0.1888(6) 0.052(2) Uiso 0.391(3) 1 d . . P A 2
H1AA H -0.242166 0.067069 0.192127 0.063 Uiso 0.391(3) 1 calc R U P A 2
H1AB H -0.140807 0.027906 0.189668 0.063 Uiso 0.391(3) 1 calc R U P A 2
C1B C -0.1637(9) 0.2177(8) 0.2922(6) 0.056(2) Uiso 0.391(3) 1 d . . P A 2
H1BA H -0.243642 0.173321 0.302017 0.067 Uiso 0.391(3) 1 calc R U P A 2
H1BB H -0.166465 0.262316 0.251282 0.067 Uiso 0.391(3) 1 calc R U P A 2
C1C C -0.1089(12) 0.2799(10) 0.3684(8) 0.070(3) Uiso 0.391(3) 1 d . . P A 2
H1CA H -0.096861 0.349519 0.362807 0.105 Uiso 0.391(3) 1 calc R U P A 2
H1CB H -0.034903 0.275615 0.379380 0.105 Uiso 0.391(3) 1 calc R U P A 2
H1CC H -0.159318 0.255082 0.412704 0.105 Uiso 0.391(3) 1 calc R U P A 2
C1D C -0.1590(10) 0.1300(9) 0.1273(8) 0.106(3) Uani 0.609(3) 1 d . U P A 1
H1DA H -0.230263 0.092333 0.095525 0.158 Uiso 0.609(3) 1 calc R U P A 1
H1DB H -0.120560 0.195672 0.107002 0.158 Uiso 0.609(3) 1 calc R U P A 1
H1DC H -0.176841 0.138364 0.183363 0.158 Uiso 0.609(3) 1 calc R U P A 1
C103 C 0.1136(8) 0.1103(7) 0.1075(6) 0.081(2) Uani 0.609(3) 1 d . U P A 1
H10G H 0.185661 0.137665 0.141069 0.098 Uiso 0.609(3) 1 calc R U P A 1
H10H H 0.115972 0.162269 0.072027 0.098 Uiso 0.609(3) 1 calc R U P A 1
C104 C 0.1143(13) 0.0229(11) 0.0560(9) 0.130(4) Uani 0.609(3) 1 d . U P A 1
H10I H 0.058128 0.007507 0.011171 0.195 Uiso 0.609(3) 1 calc R U P A 1
H10J H 0.094149 -0.034890 0.087633 0.195 Uiso 0.609(3) 1 calc R U P A 1
H10K H 0.190947 0.038776 0.035372 0.195 Uiso 0.609(3) 1 calc R U P A 1
C1E C 0.1357(9) 0.0846(8) 0.1510(6) 0.054(2) Uiso 0.391(3) 1 d . . P A 2
H1EA H 0.201434 0.148635 0.146140 0.064 Uiso 0.391(3) 1 calc R U P A 2
H1EB H 0.070223 0.082610 0.117149 0.064 Uiso 0.391(3) 1 calc R U P A 2
C204 C 0.2229(10) -0.0223(9) 0.2150(7) 0.096(3) Uani 0.609(3) 1 d . U P A 1
H20E H 0.235102 0.029737 0.178256 0.144 Uiso 0.609(3) 1 calc R U P A 1
H20F H 0.192207 -0.087871 0.184819 0.144 Uiso 0.609(3) 1 calc R U P A 1
H20G H 0.296074 -0.012026 0.242100 0.144 Uiso 0.609(3) 1 calc R U P A 1
C1F C 0.1674(14) -0.0013(12) 0.1267(10) 0.089(4) Uiso 0.391(3) 1 d . . P A 2
H10D H 0.188411 -0.026438 0.174394 0.133 Uiso 0.391(3) 1 calc R U P A 2
H1FA H 0.232821 0.020631 0.091856 0.133 Uiso 0.391(3) 1 calc R U P A 2
H1FB H 0.101958 -0.054543 0.097773 0.133 Uiso 0.391(3) 1 calc R U P A 2
C1G C 0.1348(10) -0.0077(9) 0.2586(8) 0.049(3) Uiso 0.391(3) 1 d . . P A 2
H1GA H 0.115814 -0.012295 0.315647 0.059 Uiso 0.391(3) 1 calc R U P A 2
H1GB H 0.077361 -0.068748 0.229828 0.059 Uiso 0.391(3) 1 calc R U P A 2
C1H C 0.1585(12) 0.1737(10) 0.4511(8) 0.066(3) Uiso 0.391(3) 1 d . . P A 2
H1HA H 0.195334 0.128448 0.465934 0.079 Uiso 0.391(3) 1 calc R U P A 2
H1HB H 0.213467 0.228458 0.422720 0.079 Uiso 0.391(3) 1 calc R U P A 2
C201 C -0.1352(9) -0.0137(8) 0.3550(7) 0.054(2) Uiso 0.391(3) 1 d . . P A 2
H20H H -0.112202 -0.053213 0.314436 0.081 Uiso 0.391(3) 1 calc R U P A 2
H20I H -0.144266 0.041911 0.330647 0.081 Uiso 0.391(3) 1 calc R U P A 2
H20J H -0.208241 -0.055958 0.376451 0.081 Uiso 0.391(3) 1 calc R U P A 2
C1I C -0.1296(8) -0.0047(7) 0.3942(6) 0.075(2) Uani 0.609(3) 1 d . U P A 1
H1IA H -0.065176 -0.017707 0.371838 0.113 Uiso 0.609(3) 1 calc R U P A 1
H1IB H -0.198528 -0.066711 0.390322 0.113 Uiso 0.609(3) 1 calc R U P A 1
H1IC H -0.111111 0.020803 0.450444 0.113 Uiso 0.609(3) 1 calc R U P A 1
C1J C -0.0362(16) 0.0301(14) 0.4277(12) 0.107(5) Uiso 0.391(3) 1 d . . P A 2
H1JA H -0.068906 0.045577 0.477688 0.129 Uiso 0.391(3) 1 calc R U P A 2
H1JB H -0.002022 -0.018638 0.437593 0.129 Uiso 0.391(3) 1 calc R U P A 2
C1K C 0.2083(8) 0.1934(6) 0.4312(5) 0.0649(18) Uani 0.609(3) 1 d . U P A 1
H1KA H 0.244279 0.247467 0.396629 0.097 Uiso 0.609(3) 1 calc R U P A 1
H1KB H 0.252824 0.208302 0.482121 0.097 Uiso 0.609(3) 1 calc R U P A 1
H1KC H 0.129841 0.187133 0.441259 0.097 Uiso 0.609(3) 1 calc R U P A 1
C1L C 0.120(2) 0.209(2) 0.5150(16) 0.165(10) Uiso 0.391(3) 1 d . . P A 2
H1LA H 0.067235 0.238687 0.497415 0.247 Uiso 0.391(3) 1 calc R U P A 2
H1LB H 0.184430 0.259277 0.546540 0.247 Uiso 0.391(3) 1 calc R U P A 2
H1LC H 0.078668 0.153870 0.547776 0.247 Uiso 0.391(3) 1 calc R U P A 2

loop_
_atom_site_aniso_label
_atom_site_aniso_U_11
_atom_site_aniso_U_22
_atom_site_aniso_U_33
_atom_site_aniso_U_23
_atom_site_aniso_U_13
_atom_site_aniso_U_12
Se1 0.02178(11) 0.02257(12) 0.03007(13) 0.00236(8) 0.00247(8) 0.00627(8)
F5 0.0285(7) 0.0293(7) 0.0373(8) -0.0017(6) 0.0049(6) 0.0137(6)
F6 0.0258(7) 0.0281(7) 0.0333(7) 0.0091(6) 0.0081(6) 0.0094(6)
F15 0.0343(8) 0.0404(9) 0.0283(7) 0.0085(6) -0.0011(6) 0.0154(7)
F7 0.0246(7) 0.0346(8) 0.0540(10) 0.0051(7) 0.0152(7) 0.0074(6)
F10 0.0242(7) 0.0506(10) 0.0639(12) 0.0372(9) -0.0001(7) 0.0070(7)
F11 0.0433(9) 0.0242(8) 0.0508(10) 0.0054(7) 0.0073(8) 0.0101(7)
F1 0.0346(9) 0.0642(12) 0.0406(9) 0.0075(9) -0.0103(7) 0.0046(8)
F14 0.0569(12) 0.0822(15) 0.0402(10) 0.0283(10) 0.0007(8) 0.0371(11)
F8 0.0212(7) 0.0415(10) 0.1078(18) 0.0167(11) 0.0057(9) 0.0154(7)
F4 0.0590(12) 0.0469(11) 0.0631(13) -0.0056(9) 0.0249(10) 0.0282(10)
N1 0.0170(8) 0.0220(9) 0.0171(8) 0.0035(6) 0.0035(6) 0.0086(7)
N2 0.0215(8) 0.0246(9) 0.0198(8) 0.0052(7) 0.0049(6) 0.0124(7)
F12 0.0694(14) 0.0325(10) 0.0906(16) 0.0275(10) 0.0248(12) 0.0293(10)
F9 0.0315(9) 0.0609(13) 0.1119(19) 0.0488(13) -0.0029(10) 0.0190(9)
F13 0.0670(13) 0.0742(15) 0.0800(15) 0.0543(13) 0.0240(11) 0.0488(12)
F2 0.0799(16) 0.0532(12) 0.0346(10) -0.0039(9) -0.0130(10) -0.0040(11)
F3 0.1036(19) 0.0445(11) 0.0429(11) -0.0137(9) 0.0249(11) 0.0150(12)
C1 0.0190(9) 0.0238(10) 0.0170(9) 0.0032(7) 0.0016(7) 0.0101(8)
C9 0.0218(10) 0.0238(11) 0.0275(11) 0.0046(8) 0.0053(8) 0.0103(8)
C2 0.0171(9) 0.0233(10) 0.0207(9) 0.0063(8) 0.0036(7) 0.0084(8)
C4 0.0192(9) 0.0199(10) 0.0219(9) 0.0025(8) 0.0060(7) 0.0072(8)
C5 0.0261(10) 0.0215(10) 0.0213(10) 0.0021(8) 0.0056(8) 0.0062(8)
C10 0.0311(12) 0.0337(13) 0.0179(10) 0.0047(9) 0.0016(8) 0.0097(10)
C17 0.0271(11) 0.0297(12) 0.0214(10) 0.0037(8) 0.0028(8) 0.0148(9)
C16 0.0230(10) 0.0279(11) 0.0211(10) 0.0026(8) 0.0048(8) 0.0136(9)
C22 0.0350(12) 0.0299(12) 0.0215(10) 0.0028(9) 0.0000(9) 0.0190(10)
C34 0.0197(10) 0.0233(11) 0.0383(13) 0.0084(9) 0.0021(9) 0.0065(8)
C3 0.0195(9) 0.0243(11) 0.0244(10) 0.0081(8) 0.0056(8) 0.0101(8)
C6 0.0366(13) 0.0313(13) 0.0249(11) 0.0038(9) 0.0131(10) 0.0127(10)
C33 0.0344(12) 0.0222(11) 0.0320(12) 0.0003(9) 0.0068(10) 0.0072(9)
C7 0.0332(12) 0.0342(13) 0.0385(13) 0.0072(11) 0.0195(11) 0.0169(11)
C18 0.0384(13) 0.0356(13) 0.0276(11) 0.0022(10) 0.0041(10) 0.0246(11)
C28 0.0280(11) 0.0228(11) 0.0274(11) 0.0033(9) 0.0029(9) 0.0048(9)
C40 0.0239(10) 0.0294(12) 0.0318(12) 0.0117(9) 0.0097(9) 0.0144(9)
C14 0.0282(12) 0.0419(15) 0.0363(13) 0.0116(11) 0.0016(10) 0.0181(11)
C13 0.0220(10) 0.0348(13) 0.0280(11) 0.0044(9) 0.0000(8) 0.0138(9)
C45 0.0291(11) 0.0371(13) 0.0316(12) 0.0146(10) 0.0087(9) 0.0191(10)
C35 0.0220(10) 0.0200(10) 0.0347(12) 0.0029(9) 0.0028(9) 0.0074(8)
C8 0.0241(11) 0.0315(12) 0.0394(13) 0.0078(10) 0.0107(9) 0.0151(10)
C19 0.0432(14) 0.0434(15) 0.0253(11) -0.0051(10) 0.0038(10) 0.0273(12)
C29 0.0352(13) 0.0330(14) 0.0333(13) 0.0048(11) -0.0012(10) 0.0014(11)
C21 0.0290(11) 0.0423(14) 0.0205(10) 0.0037(9) 0.0032(8) 0.0216(11)
C25 0.0383(13) 0.0598(18) 0.0193(10) 0.0037(11) 0.0020(9) 0.0348(13)
C11 0.0462(16) 0.0418(15) 0.0216(11) 0.0013(10) -0.0021(10) 0.0087(12)
C20 0.0389(14) 0.0539(17) 0.0209(11) -0.0031(11) 0.0006(9) 0.0280(13)
C15 0.0280(12) 0.0408(15) 0.0406(14) 0.0023(12) -0.0074(10) 0.0123(11)
C36 0.0202(10) 0.0223(11) 0.0484(15) 0.0009(10) 0.0074(10) 0.0051(9)
C32 0.0472(16) 0.0281(13) 0.0446(16) -0.0018(11) 0.0139(13) 0.0125(12)
C39 0.0200(11) 0.0331(14) 0.0582(18) 0.0216(12) 0.0013(11) 0.0054(10)
C37 0.0188(11) 0.0291(13) 0.075(2) 0.0066(13) 0.0015(12) 0.0104(10)
C44 0.0382(14) 0.0594(19) 0.0391(14) 0.0243(14) 0.0118(11) 0.0310(14)
C12 0.0503(16) 0.0392(15) 0.0277(12) 0.0041(11) -0.0049(11) 0.0227(13)
C41 0.0329(12) 0.0295(13) 0.0450(15) 0.0131(11) 0.0137(11) 0.0186(10)
C38 0.0257(12) 0.0343(15) 0.076(2) 0.0218(14) -0.0022(13) 0.0120(11)
C43 0.0474(16) 0.0525(18) 0.0559(18) 0.0349(15) 0.0208(14) 0.0355(15)
B1 0.0191(10) 0.0215(11) 0.0275(12) 0.0068(9) 0.0037(9) 0.0074(9)
C42 0.0419(15) 0.0350(15) 0.063(2) 0.0238(14) 0.0217(14) 0.0241(13)
C30 0.064(2) 0.0296(14) 0.0293(13) -0.0029(11) -0.0052(13) -0.0029(13)
C23 0.094(3) 0.0396(17) 0.0290(14) 0.0107(13) -0.0108(16) 0.0079(18)
C31 0.065(2) 0.0310(15) 0.0378(15) -0.0059(12) 0.0140(14) 0.0072(14)
C27 0.0409(16) 0.087(3) 0.0409(16) 0.0042(17) -0.0068(13) 0.0363(18)
C26 0.0558(19) 0.081(3) 0.0416(16) 0.0283(17) 0.0172(14) 0.0478(19)
C24 0.0374(17) 0.119(4) 0.0321(15) 0.0193(19) -0.0053(13) 0.014(2)
Li1 0.054(4) 0.030(3) 0.102(6) 0.013(3) -0.026(4) 0.007(2)
O200 0.0373(11) 0.0372(11) 0.0440(11) 0.0051(8) 0.0017(8) 0.0162(8)
O300 0.0557(14) 0.0579(14) 0.0663(14) 0.0106(9) 0.0061(9) 0.0232(9)
O100 0.0600(14) 0.0580(14) 0.0637(14) 0.0053(9) -0.0026(9) 0.0230(9)
C203 0.0491(19) 0.0503(19) 0.0514(19) 0.0041(10) 0.0030(10) 0.0214(11)
C202 0.0509(15) 0.0508(15) 0.0530(16) 0.0069(9) 0.0005(9) 0.0210(10)
C301 0.063(2) 0.069(2) 0.069(2) 0.0110(18) 0.0086(17) 0.0314(18)
C302 0.066(2) 0.067(2) 0.066(2) 0.0080(10) 0.0054(10) 0.0273(11)
C303 0.133(5) 0.133(5) 0.135(5) 0.0133(11) 0.0052(10) 0.052(2)
C102 0.131(4) 0.131(4) 0.131(4) 0.0110(11) 0.0044(10) 0.0517(19)
C1D 0.104(4) 0.106(4) 0.105(4) 0.0029(19) 0.0058(19) 0.040(2)
C103 0.082(2) 0.081(2) 0.082(2) 0.0053(10) 0.0047(10) 0.0326(13)
C104 0.131(5) 0.129(5) 0.131(5) 0.007(2) 0.006(2) 0.052(3)
C204 0.096(3) 0.096(3) 0.100(3) 0.0027(19) 0.0081(19) 0.042(2)
C1I 0.073(3) 0.075(3) 0.075(3) 0.0166(19) 0.0038(18) 0.0238(18)
C1K 0.068(2) 0.062(2) 0.067(2) 0.0090(17) -0.0038(18) 0.0285(18)

loop_
_atom_type_symbol
_atom_type_description
_atom_type_scat_dispersion_real
_atom_type_scat_dispersion_imag
_atom_type_scat_source
C C 0.0033 0.0016 'International Tables Vol C Tables 4.2.6.8 and 6.1.1.4'
H H 0.0000 0.0000 'International Tables Vol C Tables 4.2.6.8 and 6.1.1.4'
B B 0.0013 0.0007 'International Tables Vol C Tables 4.2.6.8 and 6.1.1.4'
F F 0.0171 0.0103 'International Tables Vol C Tables 4.2.6.8 and 6.1.1.4'
Li Li -0.0003 0.0001 'International Tables Vol C Tables 4.2.6.8 and 6.1.1.4'
N N 0.0061 0.0033 'International Tables Vol C Tables 4.2.6.8 and 6.1.1.4'
O O 0.0106 0.0060 'International Tables Vol C Tables 4.2.6.8 and 6.1.1.4'
Se Se -0.0929 2.2259 'International Tables Vol C Tables 4.2.6.8 and 6.1.1.4'

loop_
_geom_angle_atom_site_label_1
_geom_angle_atom_site_label_2
_geom_angle_atom_site_label_3
_geom_angle
_geom_angle_site_symmetry_1
_geom_angle_site_symmetry_3
_geom_angle_publ_flag
C1 Se1 Li1 140.67(15) . . ?
C1 N1 C2 111.22(17) . . ?
C1 N1 C4 119.62(18) . . ?
C2 N1 C4 129.16(18) . . ?
C1 N2 C3 109.28(18) . . ?
C1 N2 C16 125.74(19) . . ?
C3 N2 C16 124.81(18) . . ?
N2 C1 N1 106.02(18) . . ?
N2 C1 Se1 126.19(17) . . ?
N1 C1 Se1 127.71(15) . . ?
C8 C9 C4 117.1(2) . . ?
C8 C9 C13 118.6(2) . . ?
C4 C9 C13 124.3(2) . . ?
C3 C2 N1 103.29(19) . . ?
C3 C2 B1 121.57(19) . . ?
N1 C2 B1 135.11(19) . . ?
C9 C4 C5 122.8(2) . . ?
C9 C4 N1 118.59(19) . . ?
C5 C4 N1 118.51(19) . . ?
C6 C5 C4 117.5(2) . . ?
C6 C5 C10 121.1(2) . . ?
C4 C5 C10 121.4(2) . . ?
C5 C10 C12 111.2(2) . . ?
C5 C10 C11 113.6(2) . . ?
C12 C10 C11 109.1(2) . . ?
C18 C17 C16 117.4(2) . . ?
C18 C17 C22 120.4(2) . . ?
C16 C17 C22 122.2(2) . . ?
C17 C16 C21 122.9(2) . . ?
C17 C16 N2 118.9(2) . . ?
C21 C16 N2 118.2(2) . . ?
C23 C22 C24 111.0(3) . . ?
C23 C22 C17 111.0(2) . . ?
C24 C22 C17 111.8(2) . . ?
C35 C34 C39 112.7(2) . . ?
C35 C34 B1 126.9(2) . . ?
C39 C34 B1 120.2(2) . . ?
C2 C3 N2 110.18(19) . . ?
C7 C6 C5 120.9(2) . . ?
F5 C33 C32 115.0(3) . . ?
F5 C33 C28 119.4(2) . . ?
C32 C33 C28 125.4(3) . . ?
C8 C7 C6 120.4(2) . . ?
C19 C18 C17 121.0(2) . . ?
C29 C28 C33 111.7(2) . . ?
C29 C28 B1 128.0(2) . . ?
C33 C28 B1 119.9(2) . . ?
C45 C40 C41 113.8(2) . . ?
C45 C40 B1 126.9(2) . . ?
C41 C40 B1 119.3(2) . . ?
C9 C13 C14 111.3(2) . . ?
C9 C13 C15 112.1(2) . . ?
C14 C13 C15 109.5(2) . . ?
F15 C45 C40 121.7(2) . . ?
F15 C45 C44 114.4(3) . . ?
C40 C45 C44 123.9(3) . . ?
F6 C35 C36 113.9(2) . . ?
F6 C35 C34 122.0(2) . . ?
C36 C35 C34 124.1(2) . . ?
C7 C8 C9 121.2(2) . . ?
C20 C19 C18 120.2(2) . . ?
F1 C29 C30 114.7(3) . . ?
F1 C29 C28 121.1(3) . . ?
C30 C29 C28 124.2(3) . . ?
C20 C21 C16 117.4(2) . . ?
C20 C21 C25 120.4(2) . . ?
C16 C21 C25 122.2(2) . . ?
C26 C25 C21 111.3(2) . . ?
C26 C25 C27 110.9(3) . . ?
C21 C25 C27 111.5(3) . . ?
C19 C20 C21 121.1(2) . . ?
F7 C36 C37 120.1(2) . . ?
F7 C36 C35 119.9(2) . . ?
C37 C36 C35 120.0(2) . . ?
F4 C32 C31 119.8(3) . . ?
F4 C32 C33 120.6(3) . . ?
C31 C32 C33 119.6(3) . . ?
F10 C39 C38 115.0(2) . . ?
F10 C39 C34 119.9(2) . . ?
C38 C39 C34 125.1(3) . . ?
F8 C37 C36 120.4(3) . . ?
F8 C37 C38 120.9(3) . . ?
C36 C37 C38 118.7(2) . . ?
F14 C44 C43 120.6(3) . . ?
F14 C44 C45 119.9(3) . . ?
C43 C44 C45 119.5(3) . . ?
F11 C41 C42 115.8(3) . . ?
F11 C41 C40 120.1(2) . . ?
C42 C41 C40 124.0(3) . . ?
F9 C38 C39 120.7(3) . . ?
F9 C38 C37 120.0(3) . . ?
C39 C38 C37 119.4(3) . . ?
F13 C43 C42 120.7(3) . . ?
F13 C43 C44 120.1(3) . . ?
C42 C43 C44 119.3(3) . . ?
C2 B1 C40 112.39(19) . . ?
C2 B1 C34 101.99(18) . . ?
C40 B1 C34 109.60(18) . . ?
C2 B1 C28 116.08(18) . . ?
C40 B1 C28 104.67(19) . . ?
C34 B1 C28 112.21(19) . . ?
F12 C42 C43 120.0(3) . . ?
F12 C42 C41 120.4(3) . . ?
C43 C42 C41 119.5(3) . . ?
F2 C30 C31 119.9(3) . . ?
F2 C30 C29 119.5(4) . . ?
C31 C30 C29 120.5(3) . . ?
F3 C31 C30 120.6(3) . . ?
F3 C31 C32 120.8(4) . . ?
C30 C31 C32 118.6(3) . . ?
O300 Li1 O200 117.6(4) . . ?
O2 Li1 O1 122.9(4) . . ?
O300 Li1 O100 115.0(4) . . ?
O200 Li1 O100 99.2(4) . . ?
O2 Li1 O3 102.8(4) . . ?
O1 Li1 O3 98.7(4) . . ?
O2 Li1 Se1 116.5(5) . . ?
O300 Li1 Se1 101.9(3) . . ?
O200 Li1 Se1 131.5(3) . . ?
O1 Li1 Se1 85.3(3) . . ?
O100 Li1 Se1 87.6(3) . . ?
O3 Li1 Se1 130.1(4) . . ?
C203 O200 C202 110.8(5) . . ?
C203 O200 Li1 125.9(5) . . ?
C202 O200 Li1 121.9(4) . . ?
C302 O300 C303 110.3(8) . . ?
C302 O300 Li1 128.3(5) . . ?
C303 O300 Li1 121.3(7) . . ?
C102 O100 C103 115.0(8) . . ?
C102 O100 Li1 123.1(7) . . ?
C103 O100 Li1 116.9(5) . . ?
C1A O1 C1B 114.5(7) . . ?
C1A O1 Li1 109.4(6) . . ?
C1B O1 Li1 135.1(6) . . ?
C1E O2 C1G 105.8(7) . . ?
C1E O2 Li1 118.2(6) . . ?
C1G O2 Li1 135.5(7) . . ?
C1J O3 C1H 119.2(11) . . ?
C1J O3 Li1 126.0(10) . . ?
C1H O3 Li1 111.7(7) . . ?
O200 C203 C204 118.2(7) . . ?
O200 C202 C1K 110.4(5) . . ?
O300 C302 C301 114.2(7) . . ?
C1I C303 O300 120.5(11) . . ?
C1D C102 O100 131.8(12) . . ?
O1 C1A C304 115.1(8) . . ?
O1 C1B C1C 113.2(9) . . ?
O100 C103 C104 118.5(9) . . ?
O2 C1E C1F 105.5(9) . . ?
C101 C1G O2 130.8(10) . . ?
C1L C1H O3 101.1(15) . . ?
O3 C1J C201 104.7(13) . . ?

loop_
_geom_bond_atom_site_label_1
_geom_bond_atom_site_label_2
_geom_bond_distance
_geom_bond_site_symmetry_2
_geom_bond_publ_flag
Se1 C1 1.845(2) . ?
Se1 Li1 2.635(6) . ?
F5 C33 1.343(3) . ?
F6 C35 1.349(3) . ?
F15 C45 1.351(3) . ?
F7 C36 1.348(3) . ?
F10 C39 1.349(3) . ?
F11 C41 1.344(4) . ?
F1 C29 1.344(4) . ?
F14 C44 1.341(4) . ?
F8 C37 1.340(3) . ?
F4 C32 1.345(4) . ?
N1 C1 1.363(3) . ?
N1 C2 1.421(3) . ?
N1 C4 1.453(3) . ?
N2 C1 1.350(3) . ?
N2 C3 1.382(3) . ?
N2 C16 1.440(3) . ?
F12 C42 1.344(4) . ?
F9 C38 1.346(3) . ?
F13 C43 1.346(3) . ?
F2 C30 1.349(4) . ?
F3 C31 1.344(4) . ?
C9 C8 1.399(3) . ?
C9 C4 1.401(3) . ?
C9 C13 1.521(3) . ?
C2 C3 1.361(3) . ?
C2 B1 1.651(3) . ?
C4 C5 1.402(3) . ?
C5 C6 1.395(3) . ?
C5 C10 1.517(3) . ?
C10 C12 1.529(4) . ?
C10 C11 1.531(3) . ?
C17 C18 1.392(3) . ?
C17 C16 1.400(3) . ?
C17 C22 1.521(3) . ?
C16 C21 1.401(3) . ?
C22 C23 1.510(4) . ?
C22 C24 1.512(4) . ?
C34 C35 1.393(3) . ?
C34 C39 1.396(4) . ?
C34 B1 1.668(3) . ?
C6 C7 1.383(4) . ?
C33 C32 1.386(4) . ?
C33 C28 1.397(4) . ?
C7 C8 1.381(4) . ?
C18 C19 1.387(4) . ?
C28 C29 1.396(4) . ?
C28 B1 1.668(4) . ?
C40 C45 1.380(4) . ?
C40 C41 1.397(4) . ?
C40 B1 1.661(3) . ?
C14 C13 1.533(4) . ?
C13 C15 1.534(4) . ?
C45 C44 1.397(3) . ?
C35 C36 1.390(3) . ?
C19 C20 1.386(4) . ?
C29 C30 1.395(5) . ?
C21 C20 1.389(4) . ?
C21 C25 1.522(3) . ?
C25 C26 1.521(4) . ?
C25 C27 1.526(5) . ?
C36 C37 1.373(4) . ?
C32 C31 1.364(5) . ?
C39 C38 1.378(4) . ?
C37 C38 1.380(4) . ?
C44 C43 1.373(5) . ?
C41 C42 1.385(4) . ?
C43 C42 1.372(5) . ?
C30 C31 1.360(6) . ?
Li1 O2 1.666(10) . ?
Li1 O300 1.771(10) . ?
Li1 O200 1.988(7) . ?
Li1 O1 2.083(9) . ?
Li1 O100 2.110(10) . ?
Li1 O3 2.143(11) . ?
O200 C203 1.377(8) . ?
O200 C202 1.427(7) . ?
O300 C302 1.444(9) . ?
O300 C303 1.446(15) . ?
O100 C102 1.401(14) . ?
O100 C103 1.457(10) . ?
O1 C1A 1.480(11) . ?
O1 C1B 1.486(12) . ?
O2 C1E 1.451(12) . ?
O2 C1G 1.469(13) . ?
O3 C1J 1.40(2) . ?
O3 C1H 1.544(15) . ?
C203 C204 1.624(13) . ?
C101 C1G 1.468(15) . ?
C202 C1K 1.508(10) . ?
C301 C302 1.497(11) . ?
C303 C1I 1.395(16) . ?
C304 C1A 1.985(18) . ?
C102 C1D 1.401(17) . ?
C1B C1C 1.504(17) . ?
C103 C104 1.493(16) . ?
C1E C1F 1.493(18) . ?
C1H C1L 1.33(3) . ?
C201 C1J 1.64(2) . ?

loop_
_geom_torsion_atom_site_label_1
_geom_torsion_atom_site_label_2
_geom_torsion_atom_site_label_3
_geom_torsion_atom_site_label_4
_geom_torsion
_geom_torsion_site_symmetry_1
_geom_torsion_site_symmetry_2
_geom_torsion_site_symmetry_3
_geom_torsion_site_symmetry_4
_geom_torsion_publ_flag
C3 N2 C1 N1 0.8(2) . . . . ?
C16 N2 C1 N1 -174.63(19) . . . . ?
C3 N2 C1 Se1 177.86(15) . . . . ?
C16 N2 C1 Se1 2.4(3) . . . . ?
C2 N1 C1 N2 -0.8(2) . . . . ?
C4 N1 C1 N2 178.50(18) . . . . ?
C2 N1 C1 Se1 -177.76(15) . . . . ?
C4 N1 C1 Se1 1.5(3) . . . . ?
Li1 Se1 C1 N2 71.0(4) . . . . ?
Li1 Se1 C1 N1 -112.6(4) . . . . ?
C1 N1 C2 C3 0.4(2) . . . . ?
C4 N1 C2 C3 -178.8(2) . . . . ?
C1 N1 C2 B1 178.3(2) . . . . ?
C4 N1 C2 B1 -0.9(4) . . . . ?
C8 C9 C4 C5 1.7(3) . . . . ?
C13 C9 C4 C5 -180.0(2) . . . . ?
C8 C9 C4 N1 177.7(2) . . . . ?
C13 C9 C4 N1 -4.0(3) . . . . ?
C1 N1 C4 C9 -73.9(3) . . . . ?
C2 N1 C4 C9 105.2(3) . . . . ?
C1 N1 C4 C5 102.2(2) . . . . ?
C2 N1 C4 C5 -78.6(3) . . . . ?
C9 C4 C5 C6 -2.0(3) . . . . ?
N1 C4 C5 C6 -178.0(2) . . . . ?
C9 C4 C5 C10 176.2(2) . . . . ?
N1 C4 C5 C10 0.2(3) . . . . ?
C6 C5 C10 C12 98.0(3) . . . . ?
C4 C5 C10 C12 -80.1(3) . . . . ?
C6 C5 C10 C11 -25.6(3) . . . . ?
C4 C5 C10 C11 156.3(2) . . . . ?
C18 C17 C16 C21 -0.2(4) . . . . ?
C22 C17 C16 C21 179.1(2) . . . . ?
C18 C17 C16 N2 -179.0(2) . . . . ?
C22 C17 C16 N2 0.4(3) . . . . ?
C1 N2 C16 C17 -100.8(3) . . . . ?
C3 N2 C16 C17 84.4(3) . . . . ?
C1 N2 C16 C21 80.4(3) . . . . ?
C3 N2 C16 C21 -94.4(3) . . . . ?
C18 C17 C22 C23 -58.2(4) . . . . ?
C16 C17 C22 C23 122.4(3) . . . . ?
C18 C17 C22 C24 66.3(4) . . . . ?
C16 C17 C22 C24 -113.0(3) . . . . ?
N1 C2 C3 N2 0.1(2) . . . . ?
B1 C2 C3 N2 -178.11(18) . . . . ?
C1 N2 C3 C2 -0.6(2) . . . . ?
C16 N2 C3 C2 174.92(19) . . . . ?
C4 C5 C6 C7 0.7(4) . . . . ?
C10 C5 C6 C7 -177.5(2) . . . . ?
C5 C6 C7 C8 0.7(4) . . . . ?
C16 C17 C18 C19 -0.9(4) . . . . ?
C22 C17 C18 C19 179.8(3) . . . . ?
F5 C33 C28 C29 175.8(2) . . . . ?
C32 C33 C28 C29 -1.3(4) . . . . ?
F5 C33 C28 B1 3.0(3) . . . . ?
C32 C33 C28 B1 -174.1(2) . . . . ?
C8 C9 C13 C14 68.9(3) . . . . ?
C4 C9 C13 C14 -109.4(3) . . . . ?
C8 C9 C13 C15 -54.0(3) . . . . ?
C4 C9 C13 C15 127.6(2) . . . . ?
C41 C40 C45 F15 178.1(2) . . . . ?
B1 C40 C45 F15 -1.6(4) . . . . ?
C41 C40 C45 C44 -2.3(4) . . . . ?
B1 C40 C45 C44 178.0(2) . . . . ?
C39 C34 C35 F6 178.8(2) . . . . ?
B1 C34 C35 F6 4.1(4) . . . . ?
C39 C34 C35 C36 -1.0(4) . . . . ?
B1 C34 C35 C36 -175.6(2) . . . . ?
C6 C7 C8 C9 -1.0(4) . . . . ?
C4 C9 C8 C7 -0.2(4) . . . . ?
C13 C9 C8 C7 -178.6(2) . . . . ?
C17 C18 C19 C20 1.6(4) . . . . ?
C33 C28 C29 F1 -176.8(2) . . . . ?
B1 C28 C29 F1 -4.8(4) . . . . ?
C33 C28 C29 C30 1.8(4) . . . . ?
B1 C28 C29 C30 173.8(3) . . . . ?
C17 C16 C21 C20 0.6(4) . . . . ?
N2 C16 C21 C20 179.3(2) . . . . ?
C17 C16 C21 C25 -177.7(2) . . . . ?
N2 C16 C21 C25 1.0(4) . . . . ?
C20 C21 C25 C26 -63.7(4) . . . . ?
C16 C21 C25 C26 114.5(3) . . . . ?
C20 C21 C25 C27 60.8(3) . . . . ?
C16 C21 C25 C27 -121.0(3) . . . . ?
C18 C19 C20 C21 -1.3(5) . . . . ?
C16 C21 C20 C19 0.2(4) . . . . ?
C25 C21 C20 C19 178.5(3) . . . . ?
F6 C35 C36 F7 0.6(3) . . . . ?
C34 C35 C36 F7 -179.7(2) . . . . ?
F6 C35 C36 C37 179.5(2) . . . . ?
C34 C35 C36 C37 -0.7(4) . . . . ?
F5 C33 C32 F4 2.8(4) . . . . ?
C28 C33 C32 F4 -179.9(3) . . . . ?
F5 C33 C32 C31 -177.2(3) . . . . ?
C28 C33 C32 C31 0.1(5) . . . . ?
C35 C34 C39 F10 -179.1(3) . . . . ?
B1 C34 C39 F10 -4.0(4) . . . . ?
C35 C34 C39 C38 1.8(5) . . . . ?
B1 C34 C39 C38 176.9(3) . . . . ?
F7 C36 C37 F8 0.8(4) . . . . ?
C35 C36 C37 F8 -178.1(3) . . . . ?
F7 C36 C37 C38 -179.4(3) . . . . ?
C35 C36 C37 C38 1.6(5) . . . . ?
F15 C45 C44 F14 0.5(4) . . . . ?
C40 C45 C44 F14 -179.0(2) . . . . ?
F15 C45 C44 C43 -179.3(2) . . . . ?
C40 C45 C44 C43 1.1(4) . . . . ?
C45 C40 C41 F11 -175.6(2) . . . . ?
B1 C40 C41 F11 4.2(3) . . . . ?
C45 C40 C41 C42 1.9(4) . . . . ?
B1 C40 C41 C42 -178.4(2) . . . . ?
F10 C39 C38 F9 -1.0(5) . . . . ?
C34 C39 C38 F9 178.1(3) . . . . ?
F10 C39 C38 C37 179.9(3) . . . . ?
C34 C39 C38 C37 -1.0(6) . . . . ?
F8 C37 C38 F9 -0.2(5) . . . . ?
C36 C37 C38 F9 -180.0(3) . . . . ?
F8 C37 C38 C39 178.9(3) . . . . ?
C36 C37 C38 C39 -0.8(5) . . . . ?
F14 C44 C43 F13 1.6(4) . . . . ?
C45 C44 C43 F13 -178.6(2) . . . . ?
F14 C44 C43 C42 -179.1(3) . . . . ?
C45 C44 C43 C42 0.8(4) . . . . ?
C3 C2 B1 C40 86.4(2) . . . . ?
N1 C2 B1 C40 -91.2(3) . . . . ?
C3 C2 B1 C34 -30.9(3) . . . . ?
N1 C2 B1 C34 151.5(2) . . . . ?
C3 C2 B1 C28 -153.2(2) . . . . ?
N1 C2 B1 C28 29.3(3) . . . . ?
C45 C40 B1 C2 -5.5(3) . . . . ?
C41 C40 B1 C2 174.8(2) . . . . ?
C45 C40 B1 C34 107.2(3) . . . . ?
C41 C40 B1 C34 -72.5(3) . . . . ?
C45 C40 B1 C28 -132.3(2) . . . . ?
C41 C40 B1 C28 48.0(3) . . . . ?
C35 C34 B1 C2 117.2(3) . . . . ?
C39 C34 B1 C2 -57.1(3) . . . . ?
C35 C34 B1 C40 -2.1(3) . . . . ?
C39 C34 B1 C40 -176.4(3) . . . . ?
C35 C34 B1 C28 -117.9(3) . . . . ?
C39 C34 B1 C28 67.8(3) . . . . ?
C29 C28 B1 C2 113.6(3) . . . . ?
C33 C28 B1 C2 -74.9(3) . . . . ?
C29 C28 B1 C40 -121.9(3) . . . . ?
C33 C28 B1 C40 49.6(3) . . . . ?
C29 C28 B1 C34 -3.1(3) . . . . ?
C33 C28 B1 C34 168.4(2) . . . . ?
F13 C43 C42 F12 -2.6(4) . . . . ?
C44 C43 C42 F12 178.1(3) . . . . ?
F13 C43 C42 C41 178.1(3) . . . . ?
C44 C43 C42 C41 -1.2(4) . . . . ?
F11 C41 C42 F12 -1.9(4) . . . . ?
C40 C41 C42 F12 -179.5(2) . . . . ?
F11 C41 C42 C43 177.4(2) . . . . ?
C40 C41 C42 C43 -0.2(4) . . . . ?
F1 C29 C30 F2 -1.7(4) . . . . ?
C28 C29 C30 F2 179.6(3) . . . . ?
F1 C29 C30 C31 177.7(3) . . . . ?
C28 C29 C30 C31 -1.0(5) . . . . ?
F2 C30 C31 F3 -0.3(5) . . . . ?
C29 C30 C31 F3 -179.7(3) . . . . ?
F2 C30 C31 C32 178.9(3) . . . . ?
C29 C30 C31 C32 -0.5(5) . . . . ?
F4 C32 C31 F3 0.1(5) . . . . ?
C33 C32 C31 F3 -179.9(3) . . . . ?
F4 C32 C31 C30 -179.1(3) . . . . ?
C33 C32 C31 C30 0.9(5) . . . . ?
O200 Li1 O300 C302 122.9(6) . . . . ?
O100 Li1 O300 C302 -120.9(6) . . . . ?
Se1 Li1 O300 C302 -28.0(7) . . . . ?
O200 Li1 O300 C303 -53.9(9) . . . . ?
O100 Li1 O300 C303 62.3(9) . . . . ?
Se1 Li1 O300 C303 155.2(8) . . . . ?
O1 Li1 O2 C1E 77.0(8) . . . . ?
O3 Li1 O2 C1E -173.7(6) . . . . ?
Se1 Li1 O2 C1E -25.3(8) . . . . ?
O1 Li1 O2 C1G -112.8(9) . . . . ?
O3 Li1 O2 C1G -3.5(10) . . . . ?
Se1 Li1 O2 C1G 144.9(8) . . . . ?
C202 O200 C203 C204 -97.5(8) . . . . ?
Li1 O200 C203 C204 95.8(8) . . . . ?
C203 O200 C202 C1K -174.4(6) . . . . ?
Li1 O200 C202 C1K -7.1(7) . . . . ?
C303 O300 C302 C301 -79.3(9) . . . . ?
Li1 O300 C302 C301 103.6(7) . . . . ?
C302 O300 C303 C1I -116.2(13) . . . . ?
Li1 O300 C303 C1I 61.1(16) . . . . ?
C103 O100 C102 C1D -119.8(16) . . . . ?
Li1 O100 C102 C1D 34(2) . . . . ?
C1B O1 C1A C304 89.7(10) . . . . ?
Li1 O1 C1A C304 -80.6(8) . . . . ?
C1A O1 C1B C1C 175.7(9) . . . . ?
Li1 O1 C1B C1C -17.3(14) . . . . ?
C102 O100 C103 C104 -71.0(12) . . . . ?
Li1 O100 C103 C104 133.1(9) . . . . ?
C1G O2 C1E C1F 8.2(11) . . . . ?
Li1 O2 C1E C1F -178.9(8) . . . . ?
C1E O2 C1G C101 53.2(14) . . . . ?
Li1 O2 C1G C101 -117.8(12) . . . . ?
C1J O3 C1H C1L -68.6(19) . . . . ?
Li1 O3 C1H C1L 130.1(14) . . . . ?
C1H O3 C1J C201 -174.5(10) . . . . ?
Li1 O3 C1J C201 -16.1(18) . . . . ?
